data_7055345
loop_
_publ_author_name
'Borr\'e, Etienne'
'Dahm, Georges'
'Guichard, Gilles'
'Bellemin-Laponnaz, St\'ephane'

_publ_section_title
;
 Post-functionalization of platinum--NHC complexes by oxime ligation for
 ligand targeted therapy
;
_journal_issue 4
_journal_name_full 'New J. Chem.'
_journal_page_first 3164
_journal_paper_doi 10.1039/C5NJ03104D
_journal_volume 40
_journal_year 2016
_chemical_formula_moiety 'C33 H36 I2 N4 O Pt'
_chemical_formula_sum 'C33 H36 I2 N4 O Pt'
_chemical_formula_weight 953.55
_chemical_name_systematic
;
 ?
;
_space_group_IT_number 2
_symmetry_cell_setting triclinic
_symmetry_space_group_name_Hall '-P 1'
_symmetry_space_group_name_H-M 'P -1'
_atom_sites_solution_hydrogens geom
_atom_sites_solution_primary direct
_atom_sites_solution_secondary difmap
_audit_creation_method SHELXL-97
_audit_update_record
;
2015-11-04 deposited with the CCDC.
2016-01-29 downloaded from the CCDC.
;
_cell_angle_alpha 112.549(2)
_cell_angle_beta 91.335(2)
_cell_angle_gamma 104.644(2)
_cell_formula_units_Z 2
_cell_length_a 8.7880(4)
_cell_length_b 13.2107(5)
_cell_length_c 15.6462(6)
_cell_measurement_reflns_used 16165
_cell_measurement_temperature 173(2)
_cell_measurement_theta_max 27.485
_cell_measurement_theta_min 0.998
_cell_volume 1608.33(12)
_computing_cell_refinement 'Denzo (Nonius B.V., 1998)'
_computing_data_collection 'Collect (Nonius B.V., 1998)'
_computing_data_reduction 'Denzo (Nonius B.V., 1998)'
_computing_molecular_graphics 'PLATON 98 (Spek, 1998)'
_computing_publication_material 'SHELXL-97 (Sheldrick, 1997)'
_computing_structure_refinement 'SHELXL-97 (Sheldrick, 2008)'
_computing_structure_solution 'SHELXS-97 (Sheldrick, 1997)'
_diffrn_ambient_temperature 173(2)
_diffrn_measured_fraction_theta_full 0.992
_diffrn_measured_fraction_theta_max 0.992
_diffrn_measurement_device_type KappaCCD
_diffrn_measurement_method 'phi and omega scans'
_diffrn_radiation_monochromator graphite
_diffrn_radiation_source 'fine-focus sealed tube'
_diffrn_radiation_type MoK\a
_diffrn_radiation_wavelength 0.71073
_diffrn_reflns_av_R_equivalents 0.0632
_diffrn_reflns_av_sigmaI/netI 0.0517
_diffrn_reflns_limit_h_max 11
_diffrn_reflns_limit_h_min -11
_diffrn_reflns_limit_k_max 15
_diffrn_reflns_limit_k_min -17
_diffrn_reflns_limit_l_max 20
_diffrn_reflns_limit_l_min -20
_diffrn_reflns_number 17459
_diffrn_reflns_theta_full 27.49
_diffrn_reflns_theta_max 27.49
_diffrn_reflns_theta_min 1.42
_exptl_absorpt_coefficient_mu 6.314
_exptl_absorpt_correction_T_max 0.30734
_exptl_absorpt_correction_T_min 0.13366
_exptl_absorpt_correction_type multi-scan
_exptl_absorpt_process_details 'MULscanABS in PLATON (Spek, 2003)'
_exptl_crystal_colour yellow
_exptl_crystal_density_diffrn 1.969
_exptl_crystal_density_method 'not measured'
_exptl_crystal_description plate
_exptl_crystal_F_000 908
_exptl_crystal_size_max 0.35
_exptl_crystal_size_mid 0.30
_exptl_crystal_size_min 0.15
_refine_diff_density_max 1.297
_refine_diff_density_min -2.843
_refine_diff_density_rms 0.256
_refine_ls_extinction_method none
_refine_ls_goodness_of_fit_ref 1.084
_refine_ls_hydrogen_treatment constr
_refine_ls_matrix_type full
_refine_ls_number_parameters 371
_refine_ls_number_reflns 7323
_refine_ls_number_restraints 0
_refine_ls_restrained_S_all 1.084
_refine_ls_R_factor_all 0.0540
_refine_ls_R_factor_gt 0.0390
_refine_ls_shift/su_max 0.002
_refine_ls_shift/su_mean 0.000
_refine_ls_structure_factor_coef Fsqd
_refine_ls_weighting_details 'calc w=1/[\s^2^(Fo^2^)+(0.0604P)^2^+1.5980P] where P=(Fo^2^+2Fc^2^)/3'
_refine_ls_weighting_scheme calc
_refine_ls_wR_factor_gt 0.1005
_refine_ls_wR_factor_ref 0.1173
_reflns_number_gt 5867
_reflns_number_total 7323
_reflns_threshold_expression I>2\s(I)
_cod_data_source_file c5nj03104d2.cif
_cod_data_source_block jlggd120720
_cod_depositor_comments
;
The following automatic conversions were performed:

'_symmetry_cell_setting' value 'Triclinic' changed to 'triclinic'
according to
/usr/data/users/saulius/crontab/automatic-downloads/rss-feeds/RSC/lib/dictionaries/cif_core.dic
dictionary named 'cif_core.dic' version 2.4.2 from 2011-04-26.

Automatic conversion script
Id: cif_fix_values 4268 2015-11-12 08:31:59Z antanas 

 Adding full bibliography for 7055344--7055345.cif.
;
_cod_original_cell_volume 1608.33(11)
_cod_database_code 7055345

loop_
_symmetry_equiv_pos_as_xyz
'x, y, z'
'-x, -y, -z'

loop_
_atom_site_label
_atom_site_type_symbol
_atom_site_fract_x
_atom_site_fract_y
_atom_site_fract_z
_atom_site_U_iso_or_equiv
_atom_site_adp_type
_atom_site_occupancy
_atom_site_symmetry_multiplicity
_atom_site_calc_flag
_atom_site_refinement_flags
C1 C 0.5011(6) 0.9781(4) 0.6811(4) 0.0279(11) Uani 1 1 d .
C2 C 0.7311(7) 1.0126(5) 0.6244(5) 0.0383(13) Uani 1 1 d .
H2 H 0.8064 1.0101 0.5816 0.046 Uiso 1 1 calc R
C3 C 0.7600(7) 1.0726(5) 0.7158(4) 0.0362(13) Uani 1 1 d .
H3 H 0.8597 1.1211 0.7508 0.043 Uiso 1 1 calc R
C4 C 0.4879(7) 0.8720(6) 0.5100(4) 0.0431(14) Uani 1 1 d .
H4A H 0.4616 0.7944 0.5081 0.065 Uiso 1 1 calc R
H4B H 0.5566 0.8770 0.4625 0.065 Uiso 1 1 calc R
H4C H 0.3901 0.8897 0.4975 0.065 Uiso 1 1 calc R
C5 C 0.5980(7) 1.0946(5) 0.8495(4) 0.0343(12) Uani 1 1 d .
H5A H 0.4834 1.0813 0.8552 0.041 Uiso 1 1 calc R
H5B H 0.6485 1.1781 0.8781 0.041 Uiso 1 1 calc R
C6 C 0.6692(6) 1.0398(4) 0.9033(4) 0.0280(11) Uani 1 1 d .
C7 C 0.7107(7) 0.9394(5) 0.8588(4) 0.0353(12) Uani 1 1 d .
H7 H 0.6952 0.9037 0.7925 0.042 Uiso 1 1 calc R
C8 C 0.7743(7) 0.8908(5) 0.9098(4) 0.0336(12) Uani 1 1 d .
H8 H 0.8026 0.8222 0.8784 0.040 Uiso 1 1 calc R
C9 C 0.7970(6) 0.9420(4) 1.0070(4) 0.0309(12) Uani 1 1 d .
C10 C 0.7539(6) 1.0418(5) 1.0506(4) 0.0325(12) Uani 1 1 d .
H10 H 0.7677 1.0774 1.1169 0.039 Uiso 1 1 calc R
C11 C 0.6910(6) 1.0904(4) 0.9995(4) 0.0309(11) Uani 1 1 d .
H11 H 0.6628 1.1590 1.0308 0.037 Uiso 1 1 calc R
C12 C 0.8641(7) 0.8917(5) 1.0617(4) 0.0348(12) Uani 1 1 d .
H12 H 0.8732 0.9249 1.1280 0.042 Uiso 1 1 calc R
C13 C 1.0071(7) 0.6620(4) 1.0314(5) 0.0394(14) Uani 1 1 d .
H13A H 1.0601 0.6391 1.0746 0.047 Uiso 1 1 calc R
H13B H 1.0829 0.6762 0.9886 0.047 Uiso 1 1 calc R
C14 C 0.8613(6) 0.5649(4) 0.9747(4) 0.0351(13) Uani 1 1 d .
C15 C 0.8306(6) 0.5265(5) 0.8783(4) 0.0348(13) Uani 1 1 d .
C16 C 0.9270(8) 0.5779(5) 0.8237(5) 0.0448(15) Uani 1 1 d .
H16 H 1.0161 0.6424 0.8546 0.054 Uiso 1 1 calc R
C17 C 0.8935(9) 0.5365(6) 0.7309(6) 0.0576(19) Uani 1 1 d .
H17 H 0.9602 0.5721 0.6974 0.069 Uiso 1 1 calc R
C18 C 0.7596(10) 0.4399(7) 0.6803(6) 0.066(2) Uani 1 1 d .
H18 H 0.7377 0.4121 0.6143 0.079 Uiso 1 1 calc R
C19 C 0.6650(9) 0.3890(6) 0.7283(5) 0.0576(18) Uani 1 1 d .
H19 H 0.5765 0.3249 0.6952 0.069 Uiso 1 1 calc R
C20 C 0.6955(7) 0.4296(5) 0.8271(4) 0.0377(13) Uani 1 1 d .
C21 C 0.5978(7) 0.3778(5) 0.8763(5) 0.0393(14) Uani 1 1 d .
H21 H 0.5089 0.3144 0.8424 0.047 Uiso 1 1 calc R
C22 C 0.6240(6) 0.4140(4) 0.9716(4) 0.0336(12) Uani 1 1 d .
C23 C 0.5254(7) 0.3592(5) 1.0207(5) 0.0424(15) Uani 1 1 d .
H23 H 0.4351 0.2969 0.9872 0.051 Uiso 1 1 calc R
C24 C 0.5564(8) 0.3933(6) 1.1138(5) 0.0524(18) Uani 1 1 d .
H24 H 0.4898 0.3542 1.1450 0.063 Uiso 1 1 calc R
C25 C 0.6887(9) 0.4879(6) 1.1650(5) 0.0534(17) Uani 1 1 d .
H25 H 0.7105 0.5117 1.2306 0.064 Uiso 1 1 calc R
C26 C 0.7843(8) 0.5445(5) 1.1216(5) 0.0457(15) Uani 1 1 d .
H26 H 0.8700 0.6092 1.1580 0.055 Uiso 1 1 calc R
C27 C 0.7608(6) 0.5108(5) 1.0239(4) 0.0355(13) Uani 1 1 d .
C28 C -0.0629(7) 0.7488(5) 0.6021(4) 0.0375(13) Uani 1 1 d .
H28 H -0.0218 0.6841 0.6003 0.045 Uiso 1 1 calc R
C29 C -0.2386(7) 0.7180(5) 0.6122(5) 0.0439(15) Uani 1 1 d .
H29A H -0.2520 0.7034 0.6695 0.053 Uiso 1 1 calc R
H29B H -0.2802 0.7833 0.6189 0.053 Uiso 1 1 calc R
C30 C -0.3318(8) 0.6143(6) 0.5295(6) 0.061(2) Uani 1 1 d .
H30A H -0.4463 0.6022 0.5352 0.073 Uiso 1 1 calc R
H30B H -0.3028 0.5466 0.5294 0.073 Uiso 1 1 calc R
C31 C -0.3032(8) 0.6243(7) 0.4384(5) 0.063(2) Uani 1 1 d .
H31A H -0.3518 0.6820 0.4332 0.075 Uiso 1 1 calc R
H31B H -0.3566 0.5501 0.3865 0.075 Uiso 1 1 calc R
C32 C -0.1280(9) 0.6582(7) 0.4278(5) 0.064(2) Uani 1 1 d .
H32A H -0.1165 0.6738 0.3708 0.077 Uiso 1 1 calc R
H32B H -0.0832 0.5942 0.4205 0.077 Uiso 1 1 calc R
C33 C -0.0356(8) 0.7645(6) 0.5127(5) 0.0504(16) Uani 1 1 d .
H33A H 0.0791 0.7800 0.5071 0.060 Uiso 1 1 calc R
H33B H -0.0694 0.8312 0.5145 0.060 Uiso 1 1 calc R
N1 N 0.5704(5) 0.9538(4) 0.6024(3) 0.0311(10) Uani 1 1 d .
N2 N 0.6169(5) 1.0514(4) 0.7510(3) 0.0294(10) Uani 1 1 d .
N3 N 0.9108(6) 0.8021(4) 1.0199(4) 0.0393(12) Uani 1 1 d .
N4 N 0.0257(5) 0.8527(4) 0.6847(3) 0.0372(11) Uani 1 1 d .
H4D H 0.0125 0.8369 0.7369 0.045 Uiso 1 1 calc R
H4E H -0.0206 0.9099 0.6909 0.045 Uiso 1 1 calc R
O1 O 0.9676(5) 0.7665(3) 1.0846(3) 0.0422(10) Uani 1 1 d .
I1 I 0.32141(5) 0.73385(3) 0.69091(3) 0.04549(12) Uani 1 1 d .
I2 I 0.22051(5) 1.09912(3) 0.67603(3) 0.03955(11) Uani 1 1 d .
Pt1 Pt 0.27324(2) 0.917385(16) 0.684500(14) 0.02866(9) Uani 1 1 d .

loop_
_atom_site_aniso_label
_atom_site_aniso_U_11
_atom_site_aniso_U_22
_atom_site_aniso_U_33
_atom_site_aniso_U_23
_atom_site_aniso_U_13
_atom_site_aniso_U_12
C1 0.030(3) 0.030(3) 0.025(3) 0.013(2) 0.004(2) 0.006(2)
C2 0.026(3) 0.044(3) 0.053(4) 0.027(3) 0.013(3) 0.011(2)
C3 0.028(3) 0.041(3) 0.042(4) 0.021(3) 0.006(2) 0.006(2)
C4 0.040(3) 0.054(4) 0.032(3) 0.017(3) 0.010(3) 0.007(3)
C5 0.033(3) 0.032(3) 0.036(3) 0.010(2) -0.003(2) 0.011(2)
C6 0.022(3) 0.026(2) 0.031(3) 0.010(2) 0.000(2) 0.001(2)
C7 0.039(3) 0.029(3) 0.031(3) 0.006(2) 0.001(2) 0.010(2)
C8 0.034(3) 0.028(3) 0.032(3) 0.005(2) 0.000(2) 0.009(2)
C9 0.024(3) 0.029(3) 0.036(3) 0.013(2) 0.001(2) 0.001(2)
C10 0.032(3) 0.032(3) 0.028(3) 0.008(2) 0.004(2) 0.008(2)
C11 0.033(3) 0.024(2) 0.033(3) 0.007(2) 0.007(2) 0.010(2)
C12 0.031(3) 0.034(3) 0.039(3) 0.017(3) 0.001(2) 0.004(2)
C13 0.032(3) 0.024(3) 0.054(4) 0.010(3) 0.000(3) 0.005(2)
C14 0.022(3) 0.025(3) 0.054(4) 0.013(3) -0.001(2) 0.006(2)
C15 0.029(3) 0.031(3) 0.051(4) 0.021(3) 0.006(3) 0.013(2)
C16 0.040(3) 0.041(3) 0.058(4) 0.025(3) 0.006(3) 0.011(3)
C17 0.058(5) 0.054(4) 0.072(5) 0.035(4) 0.019(4) 0.018(4)
C18 0.074(6) 0.072(5) 0.054(5) 0.030(4) 0.005(4) 0.019(4)
C19 0.053(4) 0.053(4) 0.059(5) 0.020(4) -0.008(4) 0.008(3)
C20 0.031(3) 0.032(3) 0.049(4) 0.015(3) 0.002(3) 0.009(2)
C21 0.028(3) 0.027(3) 0.061(4) 0.017(3) -0.005(3) 0.005(2)
C22 0.026(3) 0.025(3) 0.050(4) 0.015(3) 0.002(2) 0.008(2)
C23 0.034(3) 0.035(3) 0.059(4) 0.019(3) 0.011(3) 0.010(3)
C24 0.049(4) 0.044(4) 0.073(5) 0.031(4) 0.019(4) 0.014(3)
C25 0.053(4) 0.058(4) 0.052(4) 0.023(4) 0.012(3) 0.017(3)
C26 0.043(4) 0.040(3) 0.051(4) 0.016(3) 0.001(3) 0.011(3)
C27 0.022(3) 0.031(3) 0.051(4) 0.014(3) 0.003(2) 0.009(2)
C28 0.025(3) 0.036(3) 0.044(4) 0.012(3) 0.001(2) 0.003(2)
C29 0.026(3) 0.039(3) 0.056(4) 0.013(3) 0.004(3) 0.001(2)
C30 0.035(4) 0.054(4) 0.072(5) 0.008(4) 0.002(3) 0.001(3)
C31 0.042(4) 0.059(4) 0.057(5) -0.002(4) -0.011(3) 0.005(3)
C32 0.054(5) 0.066(5) 0.044(4) 0.002(4) 0.001(3) 0.002(4)
C33 0.042(4) 0.055(4) 0.041(4) 0.013(3) 0.000(3) 0.001(3)
N1 0.028(2) 0.038(2) 0.029(2) 0.015(2) 0.0076(19) 0.009(2)
N2 0.020(2) 0.034(2) 0.033(3) 0.015(2) -0.0023(18) 0.0038(18)
N3 0.033(3) 0.033(3) 0.049(3) 0.022(2) -0.009(2) -0.002(2)
N4 0.023(2) 0.045(3) 0.035(3) 0.015(2) 0.002(2) -0.002(2)
O1 0.043(2) 0.033(2) 0.044(3) 0.0148(19) -0.0069(19) 0.0025(18)
I1 0.0356(2) 0.0393(2) 0.0646(3) 0.0257(2) 0.0069(2) 0.00822(18)
I2 0.0317(2) 0.0429(2) 0.0497(3) 0.0238(2) 0.01076(17) 0.01129(17)
Pt1 0.02144(12) 0.03227(13) 0.03011(13) 0.01296(10) 0.00372(8) 0.00330(9)

loop_
_atom_type_symbol
_atom_type_description
_atom_type_scat_dispersion_real
_atom_type_scat_dispersion_imag
_atom_type_scat_source
C C 0.0033 0.0016 'International Tables Vol C Tables 4.2.6.8 and 6.1.1.4'
H H 0.0000 0.0000 'International Tables Vol C Tables 4.2.6.8 and 6.1.1.4'
N N 0.0061 0.0033 'International Tables Vol C Tables 4.2.6.8 and 6.1.1.4'
O O 0.0106 0.0060 'International Tables Vol C Tables 4.2.6.8 and 6.1.1.4'
I I -0.4742 1.8119 'International Tables Vol C Tables 4.2.6.8 and 6.1.1.4'
Pt Pt -1.7033 8.3905 'International Tables Vol C Tables 4.2.6.8 and 6.1.1.4'

loop_
_geom_angle_atom_site_label_1
_geom_angle_atom_site_label_2
_geom_angle_atom_site_label_3
_geom_angle
N2 C1 N1 106.0(5)
N2 C1 Pt1 129.7(4)
N1 C1 Pt1 124.3(4)
C3 C2 N1 107.6(5)
C3 C2 H2 126.2
N1 C2 H2 126.2
C2 C3 N2 107.1(5)
C2 C3 H3 126.5
N2 C3 H3 126.5
N1 C4 H4A 109.5
N1 C4 H4B 109.5
H4A C4 H4B 109.5
N1 C4 H4C 109.5
H4A C4 H4C 109.5
H4B C4 H4C 109.5
N2 C5 C6 113.7(4)
N2 C5 H5A 108.8
C6 C5 H5A 108.8
N2 C5 H5B 108.8
C6 C5 H5B 108.8
H5A C5 H5B 107.7
C11 C6 C7 119.1(5)
C11 C6 C5 118.9(5)
C7 C6 C5 122.0(5)
C8 C7 C6 120.8(5)
C8 C7 H7 119.6
C6 C7 H7 119.6
C7 C8 C9 120.2(5)
C7 C8 H8 119.9
C9 C8 H8 119.9
C10 C9 C8 118.4(5)
C10 C9 C12 120.8(5)
C8 C9 C12 120.8(5)
C11 C10 C9 121.2(5)
C11 C10 H10 119.4
C9 C10 H10 119.4
C6 C11 C10 120.3(5)
C6 C11 H11 119.9
C10 C11 H11 119.9
N3 C12 C9 119.9(6)
N3 C12 H12 120.1
C9 C12 H12 120.1
O1 C13 C14 112.2(5)
O1 C13 H13A 109.2
C14 C13 H13A 109.2
O1 C13 H13B 109.2
C14 C13 H13B 109.2
H13A C13 H13B 107.9
C15 C14 C27 120.8(5)
C15 C14 C13 121.9(5)
C27 C14 C13 117.2(6)
C14 C15 C20 119.7(5)
C14 C15 C16 123.9(6)
C20 C15 C16 116.4(6)
C17 C16 C15 121.5(6)
C17 C16 H16 119.3
C15 C16 H16 119.3
C16 C17 C18 121.9(7)
C16 C17 H17 119.0
C18 C17 H17 119.0
C19 C18 C17 118.9(7)
C19 C18 H18 120.5
C17 C18 H18 120.5
C18 C19 C20 121.4(7)
C18 C19 H19 119.3
C20 C19 H19 119.3
C21 C20 C19 121.3(6)
C21 C20 C15 118.8(6)
C19 C20 C15 119.9(6)
C22 C21 C20 123.1(5)
C22 C21 H21 118.5
C20 C21 H21 118.5
C21 C22 C23 122.5(5)
C21 C22 C27 118.7(5)
C23 C22 C27 118.8(6)
C24 C23 C22 121.7(6)
C24 C23 H23 119.2
C22 C23 H23 119.2
C23 C24 C25 119.7(6)
C23 C24 H24 120.1
C25 C24 H24 120.1
C26 C25 C24 120.8(7)
C26 C25 H25 119.6
C24 C25 H25 119.6
C25 C26 C27 122.1(6)
C25 C26 H26 119.0
C27 C26 H26 119.0
C26 C27 C14 124.2(6)
C26 C27 C22 116.9(5)
C14 C27 C22 119.0(6)
N4 C28 C33 111.2(5)
N4 C28 C29 110.1(5)
C33 C28 C29 111.8(5)
N4 C28 H28 107.9
C33 C28 H28 107.9
C29 C28 H28 107.9
C30 C29 C28 111.5(6)
C30 C29 H29A 109.3
C28 C29 H29A 109.3
C30 C29 H29B 109.3
C28 C29 H29B 109.3
H29A C29 H29B 108.0
C29 C30 C31 112.7(6)
C29 C30 H30A 109.1
C31 C30 H30A 109.1
C29 C30 H30B 109.1
C31 C30 H30B 109.1
H30A C30 H30B 107.8
C30 C31 C32 113.4(6)
C30 C31 H31A 108.9
C32 C31 H31A 108.9
C30 C31 H31B 108.9
C32 C31 H31B 108.9
H31A C31 H31B 107.7
C31 C32 C33 111.0(6)
C31 C32 H32A 109.4
C33 C32 H32A 109.4
C31 C32 H32B 109.4
C33 C32 H32B 109.4
H32A C32 H32B 108.0
C28 C33 C32 111.3(6)
C28 C33 H33A 109.4
C32 C33 H33A 109.4
C28 C33 H33B 109.4
C32 C33 H33B 109.4
H33A C33 H33B 108.0
C1 N1 C2 109.5(5)
C1 N1 C4 124.0(5)
C2 N1 C4 126.4(5)
C1 N2 C3 109.9(5)
C1 N2 C5 124.9(5)
C3 N2 C5 125.0(5)
C12 N3 O1 110.7(5)
C28 N4 Pt1 117.3(4)
C28 N4 H4D 108.0
Pt1 N4 H4D 108.0
C28 N4 H4E 108.0
Pt1 N4 H4E 108.0
H4D N4 H4E 107.2
N3 O1 C13 106.7(5)
C1 Pt1 N4 178.33(18)
C1 Pt1 I1 90.53(14)
N4 Pt1 I1 90.51(14)
C1 Pt1 I2 90.22(14)
N4 Pt1 I2 88.73(14)
I1 Pt1 I2 179.003(15)

loop_
_geom_bond_atom_site_label_1
_geom_bond_atom_site_label_2
_geom_bond_distance
C1 N2 1.344(7)
C1 N1 1.349(7)
C1 Pt1 1.970(5)
C2 C3 1.322(8)
C2 N1 1.391(7)
C2 H2 0.9500
C3 N2 1.392(7)
C3 H3 0.9500
C4 N1 1.463(7)
C4 H4A 0.9800
C4 H4B 0.9800
C4 H4C 0.9800
C5 N2 1.454(7)
C5 C6 1.515(7)
C5 H5A 0.9900
C5 H5B 0.9900
C6 C11 1.377(7)
C6 C7 1.387(7)
C7 C8 1.385(8)
C7 H7 0.9500
C8 C9 1.392(8)
C8 H8 0.9500
C9 C10 1.386(8)
C9 C12 1.461(8)
C10 C11 1.382(8)
C10 H10 0.9500
C11 H11 0.9500
C12 N3 1.289(8)
C12 H12 0.9500
C13 O1 1.447(7)
C13 C14 1.523(8)
C13 H13A 0.9900
C13 H13B 0.9900
C14 C15 1.389(8)
C14 C27 1.420(8)
C15 C20 1.446(8)
C15 C16 1.447(8)
C16 C17 1.335(10)
C16 H16 0.9500
C17 C18 1.436(11)
C17 H17 0.9500
C18 C19 1.357(10)
C18 H18 0.9500
C19 C20 1.422(9)
C19 H19 0.9500
C20 C21 1.391(8)
C21 C22 1.374(8)
C21 H21 0.9500
C22 C23 1.416(8)
C22 C27 1.457(8)
C23 C24 1.347(9)
C23 H23 0.9500
C24 C25 1.417(10)
C24 H24 0.9500
C25 C26 1.351(9)
C25 H25 0.9500
C26 C27 1.413(9)
C26 H26 0.9500
C28 N4 1.488(7)
C28 C33 1.505(9)
C28 C29 1.522(8)
C28 H28 1.0000
C29 C30 1.499(9)
C29 H29A 0.9900
C29 H29B 0.9900
C30 C31 1.502(11)
C30 H30A 0.9900
C30 H30B 0.9900
C31 C32 1.523(10)
C31 H31A 0.9900
C31 H31B 0.9900
C32 C33 1.529(9)
C32 H32A 0.9900
C32 H32B 0.9900
C33 H33A 0.9900
C33 H33B 0.9900
N3 O1 1.397(6)
N4 Pt1 2.127(4)
N4 H4D 0.9200
N4 H4E 0.9200
I1 Pt1 2.6022(4)
I2 Pt1 2.6077(4)

loop_
_geom_torsion_atom_site_label_1
_geom_torsion_atom_site_label_2
_geom_torsion_atom_site_label_3
_geom_torsion_atom_site_label_4
_geom_torsion
N1 C2 C3 N2 -0.1(6)
N2 C5 C6 C11 165.5(5)
N2 C5 C6 C7 -15.6(7)
C11 C6 C7 C8 -0.5(8)
C5 C6 C7 C8 -179.4(5)
C6 C7 C8 C9 0.3(9)
C7 C8 C9 C10 0.2(8)
C7 C8 C9 C12 -180.0(5)
C8 C9 C10 C11 -0.5(8)
C12 C9 C10 C11 179.7(5)
C7 C6 C11 C10 0.2(8)
C5 C6 C11 C10 179.2(5)
C9 C10 C11 C6 0.3(8)
C10 C9 C12 N3 -176.5(5)
C8 C9 C12 N3 3.7(8)
O1 C13 C14 C15 106.8(6)
O1 C13 C14 C27 -76.1(6)
C27 C14 C15 C20 -0.6(8)
C13 C14 C15 C20 176.4(5)
C27 C14 C15 C16 179.5(5)
C13 C14 C15 C16 -3.5(8)
C14 C15 C16 C17 179.0(6)
C20 C15 C16 C17 -0.9(8)
C15 C16 C17 C18 0.6(10)
C16 C17 C18 C19 -0.3(12)
C17 C18 C19 C20 0.2(11)
C18 C19 C20 C21 179.6(7)
C18 C19 C20 C15 -0.5(10)
C14 C15 C20 C21 0.8(8)
C16 C15 C20 C21 -179.3(5)
C14 C15 C20 C19 -179.1(5)
C16 C15 C20 C19 0.8(8)
C19 C20 C21 C22 179.5(6)
C15 C20 C21 C22 -0.3(8)
C20 C21 C22 C23 -178.8(5)
C20 C21 C22 C27 -0.3(8)
C21 C22 C23 C24 177.5(6)
C27 C22 C23 C24 -1.0(8)
C22 C23 C24 C25 1.4(9)
C23 C24 C25 C26 0.2(10)
C24 C25 C26 C27 -2.1(10)
C25 C26 C27 C14 -177.6(6)
C25 C26 C27 C22 2.4(9)
C15 C14 C27 C26 179.9(5)
C13 C14 C27 C26 2.8(8)
C15 C14 C27 C22 -0.1(8)
C13 C14 C27 C22 -177.2(5)
C21 C22 C27 C26 -179.4(5)
C23 C22 C27 C26 -0.9(7)
C21 C22 C27 C14 0.6(8)
C23 C22 C27 C14 179.1(5)
N4 C28 C29 C30 179.4(6)
C33 C28 C29 C30 55.2(8)
C28 C29 C30 C31 -52.5(8)
C29 C30 C31 C32 51.4(9)
C30 C31 C32 C33 -51.3(9)
N4 C28 C33 C32 -179.4(6)
C29 C28 C33 C32 -55.9(8)
C31 C32 C33 C28 53.4(9)
N2 C1 N1 C2 0.2(6)
Pt1 C1 N1 C2 178.6(4)
N2 C1 N1 C4 176.6(5)
Pt1 C1 N1 C4 -5.0(7)
C3 C2 N1 C1 -0.1(6)
C3 C2 N1 C4 -176.4(5)
N1 C1 N2 C3 -0.2(6)
Pt1 C1 N2 C3 -178.5(4)
N1 C1 N2 C5 -175.6(4)
Pt1 C1 N2 C5 6.1(7)
C2 C3 N2 C1 0.2(6)
C2 C3 N2 C5 175.6(5)
C6 C5 N2 C1 104.3(6)
C6 C5 N2 C3 -70.4(7)
C9 C12 N3 O1 -178.7(4)
C33 C28 N4 Pt1 -52.9(6)
C29 C28 N4 Pt1 -177.5(4)
C12 N3 O1 C13 176.3(5)
C14 C13 O1 N3 -65.7(6)
N2 C1 Pt1 I1 -96.3(5)
N1 C1 Pt1 I1 85.7(4)
N2 C1 Pt1 I2 84.3(5)
N1 C1 Pt1 I2 -93.7(4)
C28 N4 Pt1 I1 -65.7(4)
C28 N4 Pt1 I2 113.7(4)
